data_7719512
loop_
_publ_author_name
'Chalkidis, Savvas G.'
'Tsoureas, Nikolaos'
'Nolan, Steven P.'
'Vougioukalakis, Georgios C.'

_publ_section_title
;
 A straightforward approach to robust thiazolylidene gold complexes:
 efficient catalysts for propargylamide cycloisomerizations.
;
_journal_issue 39
_journal_name_full 'Dalton transactions (Cambridge, England : 2003)'
_journal_page_first 14659
_journal_page_last 14663
_journal_paper_doi 10.1039/d5dt02258d
_journal_volume 54
_journal_year 2025
_chemical_formula_moiety 'C11 H11 Au Cl N S'
_chemical_formula_sum 'C11 H11 Au Cl N S'
_chemical_formula_weight 421.68
_chemical_name_common 2i
_chemical_name_systematic 2i
_space_group_crystal_system triclinic
_space_group_IT_number 2
_space_group_name_Hall '-P 1'
_space_group_name_H-M_alt 'P -1'
_atom_sites_solution_hydrogens geom
_audit_creation_date 2025-05-19
_audit_creation_method
;
Olex2 1.5
(compiled 2025.04.05 svn.rf049d14d for OlexSys, GUI svn.r7224)
;
_audit_update_record
;
2025-08-11 deposited with the CCDC.	2025-09-23 downloaded from the CCDC.
;
_cell_angle_alpha 66.432(3)
_cell_angle_beta 75.734(3)
_cell_angle_gamma 71.004(2)
_cell_formula_units_Z 2
_cell_length_a 7.1406(5)
_cell_length_b 9.3599(8)
_cell_length_c 10.6440(9)
_cell_measurement_reflns_used 9632
_cell_measurement_temperature 100.00
_cell_measurement_theta_max 30.500
_cell_measurement_theta_min 2.455
_cell_volume 610.97(9)
_computing_cell_refinement 'SAINT V8.40B (Bruker AXS Inc, 2016)'
_computing_data_collection 'APEX 5 (Bruker AXS Inc, 2023)'
_computing_data_reduction 'SAINT V8.40B (Bruker AXS Inc, 2016)'
_computing_molecular_graphics 'Olex2 1.5 (Dolomanov et al., 2009)'
_computing_publication_material 'Olex2 1.5 (Dolomanov et al., 2009)'
_computing_structure_refinement 'XL  (Sheldrick, 2008)'
_computing_structure_solution 'XT  (Sheldrick, 2015)'
_diffrn_ambient_temperature 100.00
_diffrn_measured_fraction_theta_full 0.996
_diffrn_measured_fraction_theta_max 0.997
_diffrn_measurement_device_type 'Bruker D8-Venture with Photon-III'
_diffrn_measurement_method '/f and /w scans'
_diffrn_radiation_type MoK\a
_diffrn_radiation_wavelength 0.71073
_diffrn_reflns_av_R_equivalents 0.0596
_diffrn_reflns_av_unetI/netI 0.0224
_diffrn_reflns_Laue_measured_fraction_full 0.996
_diffrn_reflns_Laue_measured_fraction_max 0.997
_diffrn_reflns_limit_h_max 10
_diffrn_reflns_limit_h_min -10
_diffrn_reflns_limit_k_max 13
_diffrn_reflns_limit_k_min -13
_diffrn_reflns_limit_l_max 15
_diffrn_reflns_limit_l_min -15
_diffrn_reflns_number 74475
_diffrn_reflns_point_group_measured_fraction_full 0.996
_diffrn_reflns_point_group_measured_fraction_max 0.997
_diffrn_reflns_theta_full 25.242
_diffrn_reflns_theta_max 30.536
_diffrn_reflns_theta_min 2.456
_diffrn_source_current 1.4
_diffrn_source_power 0.07
_diffrn_source_voltage 50.0
_exptl_absorpt_coefficient_mu 12.394
_exptl_absorpt_correction_T_max 0.6423
_exptl_absorpt_correction_T_min 0.1440
_exptl_absorpt_correction_type numerical
_exptl_absorpt_process_details
;
SADABS-2016/2 (Bruker,2016/2) was used for absorption correction.
wR2(int) was 0.1420 before and 0.0822 after correction.
The Ratio of minimum to maximum transmission is 0.2242.
The \l/2 correction factor is Not present.
;
_exptl_crystal_colour colourless
_exptl_crystal_colour_primary colourless
_exptl_crystal_density_diffrn 2.292
_exptl_crystal_description plate
_exptl_crystal_F_000 392
_exptl_crystal_recrystallization_method 'Re-crystallisation from solvent: CH2Cl2, n-C5H12'
_exptl_crystal_size_max 0.147
_exptl_crystal_size_mid 0.142
_exptl_crystal_size_min 0.045
_refine_diff_density_max 1.742
_refine_diff_density_min -1.893
_refine_diff_density_rms 0.212
_refine_ls_extinction_method none
_refine_ls_goodness_of_fit_ref 1.116
_refine_ls_hydrogen_treatment constr
_refine_ls_matrix_type full
_refine_ls_number_parameters 138
_refine_ls_number_reflns 3735
_refine_ls_number_restraints 0
_refine_ls_restrained_S_all 1.116
_refine_ls_R_factor_all 0.0199
_refine_ls_R_factor_gt 0.0193
_refine_ls_shift/su_max 0.003
_refine_ls_shift/su_mean 0.000
_refine_ls_structure_factor_coef Fsqd
_refine_ls_weighting_details 'w=1/[\s^2^(Fo^2^)+(0.0309P)^2^+0.5233P] where P=(Fo^2^+2Fc^2^)/3'
_refine_ls_weighting_scheme calc
_refine_ls_wR_factor_gt 0.0493
_refine_ls_wR_factor_ref 0.0498
_reflns_Friedel_coverage 0.000
_reflns_number_gt 3654
_reflns_number_total 3735
_reflns_threshold_expression 'I > 2\s(I)'
_cod_data_source_file d5dt02258d2.cif
_cod_data_source_block 2i
_cod_depositor_comments 'Adding full bibliography for 7719511--7719521.cif.'
_cod_database_code 7719512
_shelx_shelxl_version_number 2019/1
_shelx_space_group_comment
;
The symmetry employed for this shelxl refinement is uniquely defined
by the following loop, which should always be used as a source of
symmetry information in preference to the above space-group names.
They are only intended as comments.
;
_shelx_estimated_absorpt_t_max 0.605
_shelx_estimated_absorpt_t_min 0.263
_olex2_refinement_description
;
1. Fixed Uiso
 At 1.2 times of:
  All C(H) groups, {H5A,H5B,H5C} of C5
 At 1.5 times of:
  {H4A,H4B,H4C} of C4
2.a Aromatic/amide H refined with riding coordinates:
 C11(H11), C9(H9), C7(H7), C8(H8), C10(H10)
2.b Idealised Me refined as rotating group:
 C5(H5A,H5B,H5C), C4(H4A,H4B,H4C)
;
_olex2_submission_special_instructions 'No special instructions were received'

loop_
_space_group_symop_operation_xyz
'x, y, z'
'-x, -y, -z'

loop_
_atom_site_label
_atom_site_type_symbol
_atom_site_fract_x
_atom_site_fract_y
_atom_site_fract_z
_atom_site_U_iso_or_equiv
_atom_site_adp_type
_atom_site_occupancy
_atom_site_site_symmetry_order
_atom_site_calc_flag
_atom_site_refinement_flags_posn
_atom_site_refinement_flags_adp
_atom_site_refinement_flags_occupancy
_atom_site_disorder_assembly
_atom_site_disorder_group
Au1 Au 0.39622(2) 0.27855(2) 0.58452(2) 0.01668(4) Uani 1 1 d . . . . .
Cl1 Cl 0.41331(10) 0.09243(8) 0.80127(7) 0.02352(12) Uani 1 1 d . . . . .
S1 S 0.17106(9) 0.60099(7) 0.35610(7) 0.01903(11) Uani 1 1 d . . . . .
N1 N 0.5146(3) 0.4578(3) 0.2860(2) 0.0171(4) Uani 1 1 d . . . . .
C5 C 0.1626(4) 0.8311(4) 0.0864(3) 0.0271(6) Uani 1 1 d . . . . .
H5A H 0.196851 0.823520 -0.006127 0.033 Uiso 1 1 calc R U . . .
H5B H 0.199881 0.924063 0.084325 0.033 Uiso 1 1 calc R U . . .
H5C H 0.018502 0.844523 0.115349 0.033 Uiso 1 1 calc R U . . .
C1 C 0.3762(4) 0.4453(3) 0.3981(3) 0.0163(4) Uani 1 1 d . . . . .
C2 C 0.2736(4) 0.6803(3) 0.1866(3) 0.0200(4) Uani 1 1 d . . . . .
C11 C 0.8776(4) 0.3853(4) 0.2788(3) 0.0254(5) Uani 1 1 d . . . . .
H11 H 0.871617 0.493437 0.264664 0.030 Uiso 1 1 calc R U . . .
C9 C 1.0678(4) 0.1111(4) 0.3086(4) 0.0331(6) Uani 1 1 d . . . . .
H9 H 1.192345 0.032204 0.315099 0.040 Uiso 1 1 calc R U . . .
C3 C 0.4625(4) 0.5899(3) 0.1655(3) 0.0184(4) Uani 1 1 d . . . . .
C7 C 0.7106(4) 0.1829(3) 0.3114(3) 0.0234(5) Uani 1 1 d . . . . .
H7 H 0.591323 0.154134 0.318957 0.028 Uiso 1 1 calc R U . . .
C6 C 0.7056(4) 0.3400(3) 0.2911(3) 0.0190(4) Uani 1 1 d . . . . .
C8 C 0.8935(5) 0.0685(4) 0.3203(3) 0.0299(6) Uani 1 1 d . . . . .
H8 H 0.899425 -0.039659 0.334550 0.036 Uiso 1 1 calc R U . . .
C4 C 0.6069(4) 0.6208(4) 0.0363(3) 0.0259(5) Uani 1 1 d . . . . .
H4A H 0.706143 0.666272 0.045946 0.039 Uiso 1 1 calc R U . . .
H4B H 0.535167 0.697160 -0.041732 0.039 Uiso 1 1 calc R U . . .
H4C H 0.674511 0.519302 0.019755 0.039 Uiso 1 1 calc R U . . .
C10 C 1.0596(4) 0.2687(4) 0.2876(4) 0.0324(7) Uani 1 1 d . . . . .
H10 H 1.179026 0.297729 0.279029 0.039 Uiso 1 1 calc R U . . .

loop_
_atom_site_aniso_label
_atom_site_aniso_U_11
_atom_site_aniso_U_22
_atom_site_aniso_U_33
_atom_site_aniso_U_23
_atom_site_aniso_U_13
_atom_site_aniso_U_12
Au1 0.01405(6) 0.01724(6) 0.01836(6) -0.00663(4) -0.00113(3) -0.00375(3)
Cl1 0.0224(3) 0.0237(3) 0.0208(3) -0.0040(2) -0.0018(2) -0.0068(2)
S1 0.0140(2) 0.0191(3) 0.0209(3) -0.0063(2) -0.0005(2) -0.0026(2)
N1 0.0140(8) 0.0190(9) 0.0188(9) -0.0087(7) -0.0005(7) -0.0037(7)
C5 0.0248(13) 0.0240(12) 0.0236(13) -0.0019(10) -0.0038(10) -0.0024(10)
C1 0.0135(9) 0.0165(10) 0.0195(11) -0.0081(8) -0.0016(8) -0.0027(8)
C2 0.0186(11) 0.0208(11) 0.0198(11) -0.0063(9) -0.0020(9) -0.0056(9)
C11 0.0171(11) 0.0316(13) 0.0328(14) -0.0195(12) -0.0011(10) -0.0042(10)
C9 0.0202(12) 0.0385(16) 0.0399(17) -0.0225(14) -0.0069(11) 0.0064(11)
C3 0.0186(10) 0.0189(10) 0.0173(11) -0.0061(8) -0.0012(8) -0.0051(8)
C7 0.0210(11) 0.0242(12) 0.0276(13) -0.0131(10) -0.0045(10) -0.0030(9)
C6 0.0156(10) 0.0230(11) 0.0194(11) -0.0111(9) -0.0021(8) -0.0017(8)
C8 0.0276(13) 0.0268(13) 0.0345(15) -0.0162(12) -0.0058(11) 0.0020(11)
C4 0.0232(12) 0.0294(13) 0.0238(13) -0.0103(10) 0.0020(10) -0.0077(10)
C10 0.0151(11) 0.0452(17) 0.0427(18) -0.0272(15) -0.0022(11) -0.0012(11)

loop_
_atom_type_symbol
_atom_type_description
_atom_type_scat_dispersion_real
_atom_type_scat_dispersion_imag
_atom_type_scat_source
C C 0.0033 0.0016 'International Tables Vol C Tables 4.2.6.8 and 6.1.1.4'
H H 0.0000 0.0000 'International Tables Vol C Tables 4.2.6.8 and 6.1.1.4'
Au Au -2.0133 8.8022 'International Tables Vol C Tables 4.2.6.8 and 6.1.1.4'
Cl Cl 0.1484 0.1585 'International Tables Vol C Tables 4.2.6.8 and 6.1.1.4'
N N 0.0061 0.0033 'International Tables Vol C Tables 4.2.6.8 and 6.1.1.4'
S S 0.1246 0.1234 'International Tables Vol C Tables 4.2.6.8 and 6.1.1.4'

loop_
_geom_angle_atom_site_label_1
_geom_angle_atom_site_label_2
_geom_angle_atom_site_label_3
_geom_angle
_geom_angle_site_symmetry_1
_geom_angle_site_symmetry_3
_geom_angle_publ_flag
C1 Au1 Cl1 178.34(7) . . ?
C1 S1 C2 93.83(13) . . ?
C1 N1 C3 116.4(2) . . ?
C1 N1 C6 120.8(2) . . ?
C3 N1 C6 122.8(2) . . ?
H5A C5 H5B 109.5 . . ?
H5A C5 H5C 109.5 . . ?
H5B C5 H5C 109.5 . . ?
C2 C5 H5A 109.5 . . ?
C2 C5 H5B 109.5 . . ?
C2 C5 H5C 109.5 . . ?
S1 C1 Au1 123.58(14) . . ?
N1 C1 Au1 127.84(18) . . ?
N1 C1 S1 108.58(18) . . ?
C5 C2 S1 121.8(2) . . ?
C3 C2 S1 109.79(19) . . ?
C3 C2 C5 128.4(2) . . ?
C6 C11 H11 120.7 . . ?
C6 C11 C10 118.6(3) . . ?
C10 C11 H11 120.7 . . ?
C8 C9 H9 120.1 . . ?
C10 C9 H9 120.1 . . ?
C10 C9 C8 119.8(3) . . ?
N1 C3 C4 121.4(2) . . ?
C2 C3 N1 111.4(2) . . ?
C2 C3 C4 127.2(2) . . ?
C6 C7 H7 120.6 . . ?
C6 C7 C8 118.7(3) . . ?
C8 C7 H7 120.6 . . ?
C11 C6 N1 119.5(2) . . ?
C11 C6 C7 121.8(2) . . ?
C7 C6 N1 118.7(2) . . ?
C9 C8 H8 119.7 . . ?
C7 C8 C9 120.5(3) . . ?
C7 C8 H8 119.7 . . ?
C3 C4 H4A 109.5 . . ?
C3 C4 H4B 109.5 . . ?
C3 C4 H4C 109.5 . . ?
H4A C4 H4B 109.5 . . ?
H4A C4 H4C 109.5 . . ?
H4B C4 H4C 109.5 . . ?
C11 C10 H10 119.7 . . ?
C9 C10 C11 120.6(3) . . ?
C9 C10 H10 119.7 . . ?

loop_
_geom_bond_atom_site_label_1
_geom_bond_atom_site_label_2
_geom_bond_distance
_geom_bond_site_symmetry_2
_geom_bond_publ_flag
Au1 Cl1 2.2712(7) . ?
Au1 C1 1.978(3) . ?
S1 C1 1.697(3) . ?
S1 C2 1.724(3) . ?
N1 C1 1.340(3) . ?
N1 C3 1.407(3) . ?
N1 C6 1.445(3) . ?
C5 H5A 0.9800 . ?
C5 H5B 0.9800 . ?
C5 H5C 0.9800 . ?
C5 C2 1.498(4) . ?
C2 C3 1.358(3) . ?
C11 H11 0.9500 . ?
C11 C6 1.386(4) . ?
C11 C10 1.394(4) . ?
C9 H9 0.9500 . ?
C9 C8 1.389(5) . ?
C9 C10 1.384(5) . ?
C3 C4 1.488(4) . ?
C7 H7 0.9500 . ?
C7 C6 1.388(4) . ?
C7 C8 1.389(4) . ?
C8 H8 0.9500 . ?
C4 H4A 0.9800 . ?
C4 H4B 0.9800 . ?
C4 H4C 0.9800 . ?
C10 H10 0.9500 . ?

loop_
_geom_torsion_atom_site_label_1
_geom_torsion_atom_site_label_2
_geom_torsion_atom_site_label_3
_geom_torsion_atom_site_label_4
_geom_torsion
_geom_torsion_site_symmetry_1
_geom_torsion_site_symmetry_2
_geom_torsion_site_symmetry_3
_geom_torsion_site_symmetry_4
_geom_torsion_publ_flag
S1 C2 C3 N1 1.7(3) . . . . ?
S1 C2 C3 C4 -176.8(2) . . . . ?
C5 C2 C3 N1 179.2(3) . . . . ?
C5 C2 C3 C4 0.7(5) . . . . ?
C1 S1 C2 C5 -179.0(2) . . . . ?
C1 S1 C2 C3 -1.4(2) . . . . ?
C1 N1 C3 C2 -1.3(3) . . . . ?
C1 N1 C3 C4 177.2(2) . . . . ?
C1 N1 C6 C11 -112.6(3) . . . . ?
C1 N1 C6 C7 66.1(3) . . . . ?
C2 S1 C1 Au1 -179.65(16) . . . . ?
C2 S1 C1 N1 0.60(19) . . . . ?
C3 N1 C1 Au1 -179.44(18) . . . . ?
C3 N1 C1 S1 0.3(3) . . . . ?
C3 N1 C6 C11 67.7(3) . . . . ?
C3 N1 C6 C7 -113.7(3) . . . . ?
C6 N1 C1 Au1 0.8(3) . . . . ?
C6 N1 C1 S1 -179.50(18) . . . . ?
C6 N1 C3 C2 178.4(2) . . . . ?
C6 N1 C3 C4 -3.0(4) . . . . ?
C6 C11 C10 C9 -0.2(5) . . . . ?
C6 C7 C8 C9 -0.3(5) . . . . ?
C8 C9 C10 C11 0.4(5) . . . . ?
C8 C7 C6 N1 -178.2(3) . . . . ?
C8 C7 C6 C11 0.4(4) . . . . ?
C10 C11 C6 N1 178.4(3) . . . . ?
C10 C11 C6 C7 -0.2(4) . . . . ?
C10 C9 C8 C7 -0.2(5) . . . . ?
